data_4001064
loop_
_publ_author_name
'Stavila, Vitalie'
'Whitmire, Kenton H.'
'Rusakova, Irene'

_publ_section_title
;
 Synthesis of Bi2S3Nanostructures from Bismuth(III) Thiourea and
 Thiosemicarbazide Complexes
;
_journal_issue 22
_journal_name_full 'Chemistry of Materials'
_journal_page_first 5456
_journal_paper_doi 10.1021/cm902229x
_journal_volume 21
_journal_year 2009
_chemical_formula_sum 'C78 H64 Bi6 N26 O40 S8'
_chemical_formula_weight 3515.91
_chemical_name_systematic
; 
 ? 
;
_space_group_IT_number 2
_symmetry_cell_setting triclinic
_symmetry_space_group_name_Hall '-P 1'
_symmetry_space_group_name_H-M 'P -1'
_atom_sites_solution_hydrogens geom
_atom_sites_solution_primary direct
_atom_sites_solution_secondary difmap
_audit_creation_method SHELXL-97
_cell_angle_alpha 78.328(3)
_cell_angle_beta 75.912(3)
_cell_angle_gamma 72.344(3)
_cell_formula_units_Z 1
_cell_length_a 11.377(2)
_cell_length_b 15.472(3)
_cell_length_c 16.952(3)
_cell_measurement_reflns_used 6110
_cell_measurement_temperature 274(1)
_cell_measurement_theta_max 25.88
_cell_measurement_theta_min 2.48
_cell_volume 2731.1(9)
_computing_cell_refinement 'Bruker SMART'
_computing_data_collection 'Bruker SMART'
_computing_data_reduction 'Bruker SAINT'
_computing_molecular_graphics 'Bruker SHELXTL'
_computing_publication_material 'Bruker SHELXTL'
_computing_structure_refinement 'SHELXL-97 (Sheldrick, 1997)'
_computing_structure_solution 'SHELXS-97 (Sheldrick, 1990)'
_diffrn_ambient_temperature 274(1)
_diffrn_measured_fraction_theta_full 0.980
_diffrn_measured_fraction_theta_max 0.930
_diffrn_measurement_device_type 'CCD area detector'
_diffrn_measurement_method 'phi and omega scans'
_diffrn_radiation_monochromator graphite
_diffrn_radiation_source 'fine-focus sealed tube'
_diffrn_radiation_type MoK\a
_diffrn_radiation_wavelength 0.71073
_diffrn_reflns_av_R_equivalents 0.2022
_diffrn_reflns_av_sigmaI/netI 0.3528
_diffrn_reflns_limit_h_max 15
_diffrn_reflns_limit_h_min -15
_diffrn_reflns_limit_k_max 20
_diffrn_reflns_limit_k_min -20
_diffrn_reflns_limit_l_max 21
_diffrn_reflns_limit_l_min -22
_diffrn_reflns_number 32127
_diffrn_reflns_theta_full 28.40
_diffrn_reflns_theta_max 28.40
_diffrn_reflns_theta_min 1.92
_exptl_absorpt_coefficient_mu 9.879
_exptl_absorpt_correction_T_max 0.7525
_exptl_absorpt_correction_T_min 0.3802
_exptl_absorpt_correction_type multi-scan
_exptl_absorpt_process_details 'SADABS (Scheldrick, 1996)'
_exptl_crystal_colour yellow
_exptl_crystal_density_diffrn 2.138
_exptl_crystal_density_meas ?
_exptl_crystal_density_method 'not measured'
_exptl_crystal_description needle
_exptl_crystal_F_000 1660
_exptl_crystal_size_max 0.12
_exptl_crystal_size_mid 0.04
_exptl_crystal_size_min 0.03
_refine_diff_density_max 0.495
_refine_diff_density_min -0.420
_refine_diff_density_rms 0.045
_refine_ls_extinction_method none
_refine_ls_goodness_of_fit_ref 0.881
_refine_ls_hydrogen_treatment mixed
_refine_ls_matrix_type full
_refine_ls_number_parameters 717
_refine_ls_number_reflns 12764
_refine_ls_number_restraints 7
_refine_ls_restrained_S_all 0.881
_refine_ls_R_factor_all 0.2128
_refine_ls_R_factor_gt 0.0727
_refine_ls_shift/su_max 0.034
_refine_ls_shift/su_mean 0.001
_refine_ls_structure_factor_coef Fsqd
_refine_ls_weighting_details 'calc w=1/[\s^2^(Fo^2^)+(0.0491P)^2^+0.0000P] where P=(Fo^2^+2Fc^2^)/3'
_refine_ls_weighting_scheme calc
_refine_ls_wR_factor_gt 0.1487
_refine_ls_wR_factor_ref 0.1813
_reflns_number_gt 4899
_reflns_number_total 12764
_reflns_threshold_expression >2sigma(I)
_cod_data_source_file cm902229x_si_003.cif
_cod_data_source_block Bi-pydc-tu
_cod_depositor_comments
;
The following automatic conversions were performed:

'_symmetry_cell_setting' value 'Triclinic' changed to 'triclinic'
according to /home/saulius/struct/CIF-dictionaries/cif_core.dic
dictionary named 'cif_core.dic' version 2.4.2 from 2011-04-26.

Automatic conversion script
Id: cif_fix_values 1715 2011-07-08 13:25:40Z adriana 

The following automatic conversions were performed:

'_exptl_crystal_density_meas' value 'not measured' was changed to '?'
- the value is perceived as not measured.

Automatic conversion script
Id: cif_fix_values 3008 2015-01-20 13:52:24Z robertas 
;
_cod_original_sg_symbol_H-M P-1
_cod_database_code 4001064

loop_
_symmetry_equiv_pos_as_xyz
'x, y, z'
'-x, -y, -z'

loop_
_atom_site_label
_atom_site_type_symbol
_atom_site_fract_x
_atom_site_fract_y
_atom_site_fract_z
_atom_site_U_iso_or_equiv
_atom_site_adp_type
_atom_site_occupancy
_atom_site_symmetry_multiplicity
_atom_site_calc_flag
_atom_site_refinement_flags
Bi1 Bi 0.81097(7) 0.06012(5) 0.81537(4) 0.0507(6) Uani 1 1 d .
Bi2 Bi 1.17615(7) -0.09018(5) 0.52598(4) 0.0515(6) Uani 1 1 d .
Bi3 Bi 1.31303(7) -0.42879(5) 0.80267(5) 0.0574(6) Uani 1 1 d .
S1 S 0.7330(5) -0.0819(4) 0.7908(3) 0.0594(14) Uani 1 1 d .
S2 S 1.4188(5) -0.2878(4) 0.8062(3) 0.0661(15) Uani 1 1 d .
S3 S 1.4810(7) -0.4443(7) 0.6450(5) 0.125(3) Uani 1 1 d U
S4 S 1.2186(5) -0.5615(4) 0.7672(3) 0.0712(16) Uani 1 1 d .
N1 N 0.7334(13) 0.0275(10) 0.9619(8) 0.048(4) Uani 1 1 d .
N2 N 0.9816(13) 0.1512(11) 0.7619(9) 0.053(4) Uani 1 1 d .
N3 N 1.3100(13) 0.0074(13) 0.4465(9) 0.061(5) Uani 1 1 d .
N4 N 1.2069(14) -0.2475(10) 0.5041(8) 0.055(4) Uani 1 1 d .
N5 N 1.2803(13) -0.4898(9) 0.9532(8) 0.049(4) Uani 1 1 d .
N11 N 0.9512(15) -0.2091(11) 0.7940(9) 0.070(5) Uani 1 1 d .
H11A H 1.0005 -0.2560 0.8171 0.084 Uiso 1 1 calc R
H11B H 0.9747 -0.1871 0.7438 0.084 Uiso 1 1 calc R
N12 N 0.8083(14) -0.2081(11) 0.9132(9) 0.072(5) Uani 1 1 d .
H12A H 0.8595 -0.2550 0.9347 0.086 Uiso 1 1 calc R
H12B H 0.7360 -0.1846 0.9417 0.086 Uiso 1 1 calc R
N21 N 1.1998(14) -0.1588(11) 0.8131(9) 0.062(4) Uani 1 1 d .
H21A H 1.1340 -0.1241 0.8395 0.074 Uiso 1 1 calc R
H21B H 1.2101 -0.1557 0.7607 0.074 Uiso 1 1 calc R
N22 N 1.2641(15) -0.2187(10) 0.9354(9) 0.063(4) Uani 1 1 d .
H22A H 1.1977 -0.1835 0.9608 0.076 Uiso 1 1 calc R
H22B H 1.3186 -0.2560 0.9623 0.076 Uiso 1 1 calc R
N31 N 1.649(3) -0.3547(15) 0.5942(17) 0.144(9) Uani 1 1 d U
H31A H 1.7228 -0.3480 0.5913 0.173 Uiso 1 1 calc R
H31B H 1.6063 -0.3251 0.5573 0.173 Uiso 1 1 calc R
N32 N 1.669(2) -0.4550(17) 0.7114(14) 0.124(8) Uani 1 1 d U
H32A H 1.7427 -0.4492 0.7096 0.149 Uiso 1 1 calc R
H32B H 1.6374 -0.4909 0.7509 0.149 Uiso 1 1 calc R
N41 N 1.4237(17) -0.6985(10) 0.7739(12) 0.094(7) Uani 1 1 d .
H41A H 1.4661 -0.7503 0.7953 0.113 Uiso 1 1 calc R
H41B H 1.4551 -0.6726 0.7270 0.113 Uiso 1 1 calc R
N42 N 1.2615(16) -0.7002(13) 0.8868(10) 0.087(6) Uani 1 1 d .
H42A H 1.3057 -0.7520 0.9070 0.104 Uiso 1 1 calc R
H42B H 1.1880 -0.6758 0.9134 0.104 Uiso 1 1 calc R
C1 C 0.8413(16) -0.1716(13) 0.8350(10) 0.051(5) Uani 1 1 d .
C2 C 1.2831(16) -0.2154(12) 0.8520(11) 0.048(4) Uani 1 1 d .
C3 C 1.605(3) -0.408(3) 0.6534(17) 0.119(10) Uani 1 1 d U
C4 C 1.3072(18) -0.6577(15) 0.8140(13) 0.064(6) Uani 1 1 d .
C11 C 0.5386(16) 0.1211(13) 0.9357(13) 0.054(5) Uani 1 1 d .
C12 C 0.6164(16) 0.0653(12) 0.9982(11) 0.049(4) Uani 1 1 d .
C13 C 0.578(2) 0.0515(15) 1.0838(11) 0.070(6) Uani 1 1 d .
H13A H 0.4967 0.0800 1.1087 0.084 Uiso 1 1 calc R
C14 C 0.662(2) -0.0044(17) 1.1299(11) 0.085(8) Uani 1 1 d .
H14A H 0.6369 -0.0150 1.1867 0.102 Uiso 1 1 calc R
C15 C 0.7816(18) -0.0449(14) 1.0939(11) 0.065(6) Uani 1 1 d .
H15A H 0.8390 -0.0828 1.1254 0.078 Uiso 1 1 calc R
C16 C 0.8156(19) -0.0280(14) 1.0090(13) 0.061(5) Uani 1 1 d .
C17 C 0.9462(18) -0.0665(14) 0.9630(13) 0.056(5) Uani 1 1 d .
C21 C 1.0915(19) 0.0272(13) 0.6821(11) 0.056(5) Uani 1 1 d .
C22 C 1.0790(17) 0.1216(13) 0.7035(12) 0.059(5) Uani 1 1 d .
C23 C 1.136(2) 0.2580(17) 0.6908(19) 0.112(11) Uani 1 1 d .
H23A H 1.1936 0.2927 0.6704 0.135 Uiso 1 1 calc R
C24 C 1.162(2) 0.1766(16) 0.6605(15) 0.085(7) Uani 1 1 d .
H24B H 1.2267 0.1592 0.6166 0.102 Uiso 1 1 calc R
C25 C 1.035(2) 0.2919(19) 0.7473(17) 0.106(10) Uani 1 1 d .
H25A H 1.0153 0.3511 0.7598 0.128 Uiso 1 1 calc R
C26 C 0.9608(17) 0.2311(15) 0.7861(12) 0.060(5) Uani 1 1 d .
C27 C 0.837(2) 0.2577(15) 0.8479(13) 0.067(6) Uani 1 1 d .
C31 C 1.4733(18) -0.1310(15) 0.4717(12) 0.066(6) Uani 1 1 d .
C32 C 1.4299(19) -0.0354(14) 0.4337(12) 0.062(5) Uani 1 1 d .
C33 C 1.514(2) 0.0155(19) 0.3850(14) 0.089(8) Uani 1 1 d .
H33A H 1.6005 -0.0116 0.3763 0.107 Uiso 1 1 calc R
C34 C 1.471(2) 0.1004(18) 0.3526(16) 0.092(8) Uani 1 1 d .
H34A H 1.5268 0.1336 0.3223 0.110 Uiso 1 1 calc R
C35 C 1.346(2) 0.1401(14) 0.3628(12) 0.069(6) Uani 1 1 d .
H35A H 1.3135 0.1970 0.3338 0.082 Uiso 1 1 calc R
C36 C 1.2653(18) 0.0922(15) 0.4188(13) 0.064(6) Uani 1 1 d .
C37 C 1.126(2) 0.1273(14) 0.4298(13) 0.068(6) Uani 1 1 d .
C41 C 1.1811(18) -0.2873(14) 0.6525(11) 0.057(5) Uani 1 1 d .
C42 C 1.1975(19) -0.3169(14) 0.5685(11) 0.064(6) Uani 1 1 d .
C43 C 1.212(3) -0.4025(14) 0.5536(13) 0.098(9) Uani 1 1 d .
H43A H 1.2118 -0.4489 0.5980 0.117 Uiso 1 1 calc R
C44 C 1.226(2) -0.4251(17) 0.4771(15) 0.090(8) Uani 1 1 d .
H44A H 1.2288 -0.4836 0.4695 0.108 Uiso 1 1 calc R
C45 C 1.236(2) -0.3529(15) 0.4087(12) 0.079(7) Uani 1 1 d .
H45A H 1.2510 -0.3640 0.3547 0.095 Uiso 1 1 calc R
C46 C 1.2233(18) -0.2690(15) 0.4263(11) 0.062(6) Uani 1 1 d .
C47 C 1.2274(16) -0.1817(15) 0.3631(11) 0.052(5) Uani 1 1 d .
C51 C 1.0763(18) -0.3861(13) 0.9571(13) 0.053(5) Uani 1 1 d .
C52 C 1.1662(16) -0.4630(12) 0.9984(12) 0.057(5) Uani 1 1 d .
C53 C 1.141(2) -0.5100(15) 1.0758(12) 0.068(6) Uani 1 1 d .
H53A H 1.0601 -0.4956 1.1074 0.082 Uiso 1 1 calc R
C54 C 1.2341(19) -0.5778(15) 1.1063(13) 0.068(6) Uani 1 1 d .
H54A H 1.2191 -0.6057 1.1604 0.082 Uiso 1 1 calc R
C55 C 1.3534(19) -0.6056(14) 1.0554(12) 0.066(6) Uani 1 1 d .
H55A H 1.4149 -0.6553 1.0742 0.079 Uiso 1 1 calc R
C56 C 1.3770(17) -0.5598(13) 0.9799(12) 0.054(5) Uani 1 1 d .
C57 C 1.5020(18) -0.5782(13) 0.9226(12) 0.055(5) Uani 1 1 d .
O11 O 0.5815(13) 0.1288(8) 0.8608(7) 0.060(4) Uani 1 1 d .
O12 O 0.4237(13) 0.1604(10) 0.9678(8) 0.075(4) Uani 1 1 d .
O13 O 0.9663(10) -0.0426(9) 0.8824(8) 0.064(4) Uani 1 1 d .
O14 O 1.0249(12) -0.1196(10) 1.0021(9) 0.082(5) Uani 1 1 d .
O21 O 1.0043(11) -0.0081(8) 0.7086(8) 0.055(3) Uani 1 1 d .
O22 O 1.1880(11) -0.0018(9) 0.6307(8) 0.064(4) Uani 1 1 d .
O23 O 0.7802(12) 0.2024(9) 0.8818(8) 0.063(4) Uani 1 1 d .
O24 O 0.8071(14) 0.3441(10) 0.8560(11) 0.090(5) Uani 1 1 d D
H24A H 0.743(13) 0.376(13) 0.884(12) 0.108 Uiso 1 1 d D
O31 O 1.3842(11) -0.1659(9) 0.5181(8) 0.065(4) Uani 1 1 d .
O32 O 1.5829(11) -0.1762(10) 0.4593(10) 0.088(5) Uani 1 1 d .
O33 O 1.0633(11) 0.0722(9) 0.4732(7) 0.061(4) Uani 1 1 d .
O34 O 1.0829(14) 0.2059(11) 0.3975(11) 0.100(6) Uani 1 1 d .
O41 O 1.1834(11) -0.2098(9) 0.6512(7) 0.060(4) Uani 1 1 d .
O42 O 1.1721(13) -0.3515(8) 0.7084(8) 0.070(4) Uani 1 1 d .
O43 O 1.2137(13) -0.1104(10) 0.3857(8) 0.065(4) Uani 1 1 d .
O44 O 1.2581(11) -0.2000(9) 0.2885(8) 0.066(4) Uani 1 1 d .
O51 O 1.1097(12) -0.3581(9) 0.8824(8) 0.066(4) Uani 1 1 d .
O52 O 0.9733(13) -0.3579(10) 0.9994(8) 0.073(4) Uani 1 1 d .
O53 O 1.5018(11) -0.5379(10) 0.8483(9) 0.080(4) Uani 1 1 d .
O54 O 1.5925(12) -0.6248(10) 0.9511(9) 0.076(4) Uani 1 1 d .

loop_
_atom_site_aniso_label
_atom_site_aniso_U_11
_atom_site_aniso_U_22
_atom_site_aniso_U_33
_atom_site_aniso_U_23
_atom_site_aniso_U_13
_atom_site_aniso_U_12
Bi1 0.0449(7) 0.0513(7) 0.0491(7) -0.0035(3) -0.0031(3) -0.0103(4)
Bi2 0.0446(7) 0.0579(7) 0.0481(7) 0.0004(3) -0.0099(3) -0.0124(4)
Bi3 0.0568(7) 0.0565(7) 0.0499(7) -0.0017(4) -0.0060(4) -0.0093(4)
S1 0.055(3) 0.063(3) 0.057(3) -0.003(2) -0.017(2) -0.009(3)
S2 0.056(3) 0.070(4) 0.065(3) -0.005(3) -0.010(3) -0.010(3)
S3 0.097(5) 0.184(9) 0.094(5) -0.060(6) 0.007(4) -0.033(5)
S4 0.080(4) 0.057(3) 0.077(4) 0.002(3) -0.028(3) -0.015(3)
N1 0.044(9) 0.055(9) 0.043(8) -0.006(7) -0.012(7) -0.010(7)
N2 0.038(8) 0.065(11) 0.066(10) -0.021(9) -0.013(8) -0.018(8)
N3 0.028(8) 0.102(14) 0.052(9) 0.006(9) -0.003(7) -0.031(9)
N4 0.063(10) 0.049(9) 0.037(8) -0.001(7) 0.009(7) -0.009(8)
N5 0.048(9) 0.047(9) 0.052(9) -0.006(7) -0.002(7) -0.020(7)
N11 0.077(12) 0.083(12) 0.033(8) 0.003(8) -0.008(8) -0.004(10)
N12 0.050(10) 0.084(12) 0.056(10) 0.007(9) -0.003(8) 0.001(9)
N21 0.062(10) 0.076(12) 0.043(9) -0.014(8) -0.015(8) -0.004(9)
N22 0.071(11) 0.063(11) 0.051(10) -0.020(8) -0.012(8) -0.003(9)
N31 0.16(2) 0.097(19) 0.16(2) -0.015(15) -0.005(19) -0.035(15)
N32 0.091(15) 0.18(2) 0.098(17) -0.032(14) 0.011(11) -0.050(18)
N41 0.086(14) 0.028(9) 0.136(17) 0.025(10) -0.012(13) 0.000(9)
N42 0.059(11) 0.108(15) 0.066(12) 0.004(11) 0.004(10) -0.006(11)
C1 0.041(10) 0.064(12) 0.039(10) -0.013(9) -0.018(8) 0.010(9)
C2 0.045(11) 0.044(11) 0.054(11) -0.009(9) -0.005(9) -0.013(9)
C3 0.13(2) 0.18(3) 0.059(16) -0.047(14) 0.009(12) -0.061(19)
C4 0.044(12) 0.088(16) 0.065(13) -0.031(12) 0.001(10) -0.020(11)
C11 0.033(10) 0.058(12) 0.072(14) -0.008(10) -0.018(10) -0.007(9)
C12 0.044(11) 0.046(11) 0.062(12) -0.013(9) -0.018(9) -0.008(9)
C13 0.064(13) 0.107(18) 0.037(11) -0.012(11) 0.009(10) -0.033(13)
C14 0.065(14) 0.14(2) 0.023(10) -0.001(12) 0.009(10) -0.015(15)
C15 0.059(13) 0.087(15) 0.038(11) 0.011(10) -0.014(10) -0.013(12)
C16 0.062(13) 0.063(13) 0.070(14) -0.020(11) -0.001(11) -0.034(11)
C17 0.045(12) 0.062(13) 0.066(14) -0.014(11) 0.002(10) -0.026(10)
C21 0.058(13) 0.063(13) 0.036(10) -0.020(9) -0.026(9) 0.019(11)
C22 0.038(10) 0.053(12) 0.075(14) -0.029(10) -0.001(10) 0.007(9)
C23 0.062(15) 0.086(19) 0.20(3) -0.07(2) 0.018(18) -0.040(14)
C24 0.056(13) 0.083(17) 0.12(2) -0.023(15) 0.015(13) -0.037(13)
C25 0.070(16) 0.12(2) 0.15(2) -0.10(2) 0.005(17) -0.016(16)
C26 0.040(11) 0.078(15) 0.065(13) -0.011(11) -0.005(9) -0.024(11)
C27 0.060(14) 0.062(15) 0.069(14) -0.010(12) -0.010(11) -0.005(12)
C31 0.043(12) 0.081(15) 0.055(12) 0.008(11) -0.002(10) -0.005(11)
C32 0.059(13) 0.069(14) 0.070(14) -0.016(11) -0.016(11) -0.026(11)
C33 0.050(13) 0.13(2) 0.086(17) -0.010(16) 0.013(12) -0.046(15)
C34 0.069(17) 0.095(19) 0.12(2) 0.034(16) -0.027(15) -0.051(15)
C35 0.096(17) 0.056(13) 0.061(13) 0.016(10) -0.042(13) -0.025(12)
C36 0.044(11) 0.064(14) 0.084(15) 0.005(12) -0.021(11) -0.018(10)
C37 0.094(17) 0.054(13) 0.072(14) -0.019(11) -0.051(13) -0.007(12)
C41 0.062(13) 0.051(13) 0.048(12) -0.009(10) -0.016(10) 0.005(10)
C42 0.069(13) 0.058(13) 0.041(11) 0.004(9) 0.004(10) -0.002(11)
C43 0.19(3) 0.047(14) 0.050(13) -0.005(11) -0.011(16) -0.032(16)
C44 0.11(2) 0.099(19) 0.092(18) -0.032(15) -0.016(16) -0.069(17)
C45 0.13(2) 0.070(15) 0.037(11) -0.003(11) -0.005(12) -0.043(15)
C46 0.064(13) 0.076(15) 0.041(11) 0.003(10) -0.027(10) -0.005(11)
C47 0.039(10) 0.079(15) 0.039(11) 0.002(10) -0.009(8) -0.023(11)
C51 0.042(11) 0.056(12) 0.070(14) -0.010(10) -0.028(10) -0.013(9)
C52 0.030(10) 0.052(11) 0.070(13) 0.001(10) -0.009(9) 0.009(8)
C53 0.084(15) 0.082(16) 0.047(12) -0.012(11) -0.026(11) -0.023(13)
C54 0.062(13) 0.080(16) 0.067(14) 0.009(12) -0.015(12) -0.035(12)
C55 0.068(14) 0.071(14) 0.052(12) 0.002(11) -0.030(11) -0.003(11)
C56 0.041(11) 0.052(12) 0.070(13) -0.012(10) -0.014(10) -0.007(9)
C57 0.048(12) 0.055(12) 0.051(12) -0.021(10) 0.014(10) -0.004(10)
O11 0.086(10) 0.050(8) 0.036(7) 0.002(6) -0.009(7) -0.012(7)
O12 0.064(9) 0.091(11) 0.054(8) -0.001(7) -0.003(7) -0.009(8)
O13 0.033(7) 0.087(10) 0.057(8) -0.003(7) -0.009(6) -0.002(7)
O14 0.042(8) 0.106(12) 0.076(10) -0.002(9) -0.016(7) 0.009(8)
O21 0.037(7) 0.055(8) 0.074(9) -0.021(7) 0.006(6) -0.019(6)
O22 0.045(7) 0.077(10) 0.070(9) -0.015(7) -0.007(7) -0.018(7)
O23 0.066(9) 0.069(9) 0.051(8) -0.014(7) 0.003(7) -0.023(8)
O24 0.073(11) 0.050(10) 0.129(15) -0.030(9) 0.009(10) -0.001(8)
O31 0.038(7) 0.069(9) 0.080(9) 0.002(7) -0.010(7) -0.014(7)
O32 0.034(8) 0.082(10) 0.118(12) 0.011(9) -0.001(8) 0.000(7)
O33 0.056(8) 0.059(8) 0.060(8) 0.022(7) -0.008(7) -0.024(7)
O34 0.067(10) 0.070(10) 0.134(14) 0.026(10) -0.018(10) -0.001(8)
O41 0.060(8) 0.057(9) 0.044(7) 0.006(6) -0.006(6) 0.000(7)
O42 0.087(10) 0.042(7) 0.056(8) 0.018(6) -0.014(7) 0.003(7)
O43 0.079(10) 0.067(9) 0.050(8) 0.007(7) -0.006(7) -0.034(8)
O44 0.049(8) 0.077(10) 0.054(8) -0.008(7) 0.001(6) -0.003(7)
O51 0.061(8) 0.075(9) 0.048(8) -0.014(7) -0.009(7) 0.004(7)
O52 0.054(8) 0.085(10) 0.066(9) -0.004(8) -0.006(7) -0.009(8)
O53 0.035(7) 0.093(11) 0.083(10) 0.004(9) -0.007(7) 0.009(7)
O54 0.056(9) 0.077(10) 0.097(11) -0.025(9) -0.035(8) 0.006(8)

loop_
_atom_type_symbol
_atom_type_description
_atom_type_scat_dispersion_real
_atom_type_scat_dispersion_imag
_atom_type_scat_source
C C 0.0033 0.0016 'International Tables Vol C Tables 4.2.6.8 and 6.1.1.4'
H H 0.0000 0.0000 'International Tables Vol C Tables 4.2.6.8 and 6.1.1.4'
N N 0.0061 0.0033 'International Tables Vol C Tables 4.2.6.8 and 6.1.1.4'
O O 0.0106 0.0060 'International Tables Vol C Tables 4.2.6.8 and 6.1.1.4'
S S 0.1246 0.1234 'International Tables Vol C Tables 4.2.6.8 and 6.1.1.4'
Bi Bi -4.1077 10.2566 'International Tables Vol C Tables 4.2.6.8 and 6.1.1.4'

loop_
_geom_angle_atom_site_label_1
_geom_angle_atom_site_label_2
_geom_angle_atom_site_label_3
_geom_angle
_geom_angle_site_symmetry_1
_geom_angle_site_symmetry_3
O13 Bi1 N1 68.0(5) . .
O13 Bi1 O11 133.2(4) . .
N1 Bi1 O11 65.5(4) . .
O13 Bi1 O44 150.6(4) . 2_756
N1 Bi1 O44 131.0(4) . 2_756
O11 Bi1 O44 72.0(4) . 2_756
O13 Bi1 O23 99.2(5) . .
N1 Bi1 O23 71.3(4) . .
O11 Bi1 O23 71.1(4) . .
O44 Bi1 O23 72.7(4) 2_756 .
O13 Bi1 O21 70.2(4) . .
N1 Bi1 O21 137.0(4) . .
O11 Bi1 O21 152.6(4) . .
O44 Bi1 O21 91.3(4) 2_756 .
O23 Bi1 O21 125.5(4) . .
O13 Bi1 N2 83.0(5) . .
N1 Bi1 N2 120.0(5) . .
O11 Bi1 N2 125.5(4) . .
O44 Bi1 N2 68.0(4) 2_756 .
O23 Bi1 N2 62.8(4) . .
O21 Bi1 N2 62.9(4) . .
O13 Bi1 S1 90.8(4) . .
N1 Bi1 S1 89.4(4) . .
O11 Bi1 S1 83.5(3) . .
O44 Bi1 S1 109.4(3) 2_756 .
O23 Bi1 S1 152.6(3) . .
O21 Bi1 S1 81.9(3) . .
N2 Bi1 S1 144.3(4) . .
O31 Bi2 O43 84.7(5) . .
O31 Bi2 N4 71.4(5) . .
O43 Bi2 N4 65.6(5) . .
O31 Bi2 N3 68.9(5) . .
O43 Bi2 N3 72.3(5) . .
N4 Bi2 N3 123.6(5) . .
O31 Bi2 O22 90.2(4) . .
O43 Bi2 O22 148.9(4) . .
N4 Bi2 O22 140.8(4) . .
N3 Bi2 O22 77.2(5) . .
O31 Bi2 O41 75.0(4) . .
O43 Bi2 O41 128.8(5) . .
N4 Bi2 O41 63.4(4) . .
N3 Bi2 O41 136.0(5) . .
O22 Bi2 O41 78.7(4) . .
O31 Bi2 O33 132.6(4) . .
O43 Bi2 O33 83.0(5) . .
N4 Bi2 O33 139.6(5) . .
N3 Bi2 O33 63.8(5) . .
O22 Bi2 O33 78.1(4) . .
O41 Bi2 O33 143.5(4) . .
O31 Bi2 O33 155.8(4) . 2_756
O43 Bi2 O33 85.9(4) . 2_756
N4 Bi2 O33 84.4(5) . 2_756
N3 Bi2 O33 128.6(5) . 2_756
O22 Bi2 O33 109.0(4) . 2_756
O41 Bi2 O33 94.0(4) . 2_756
O33 Bi2 O33 67.8(4) . 2_756
O42 Bi3 O51 71.9(4) . .
O42 Bi3 O53 156.5(5) . .
O51 Bi3 O53 130.2(4) . .
O42 Bi3 N5 133.8(4) . .
O51 Bi3 N5 65.2(4) . .
O53 Bi3 N5 65.5(5) . .
O42 Bi3 S4 72.8(3) . .
O51 Bi3 S4 91.7(4) . .
O53 Bi3 S4 96.0(4) . .
N5 Bi3 S4 91.7(3) . .
O42 Bi3 S2 100.3(3) . .
O51 Bi3 S2 94.0(4) . .
O53 Bi3 S2 87.3(4) . .
N5 Bi3 S2 98.9(3) . .
S4 Bi3 S2 169.31(16) . .
O42 Bi3 S3 77.9(3) . .
O51 Bi3 S3 148.9(4) . .
O53 Bi3 S3 80.8(4) . .
N5 Bi3 S3 145.9(4) . .
S4 Bi3 S3 86.5(2) . .
S2 Bi3 S3 84.0(2) . .
C1 S1 Bi1 98.4(7) . .
C2 S2 Bi3 96.9(6) . .
C3 S3 Bi3 104.5(9) . .
C4 S4 Bi3 100.3(7) . .
C12 N1 C16 118.9(15) . .
C12 N1 Bi1 122.8(12) . .
C16 N1 Bi1 118.2(11) . .
C26 N2 C22 121.2(16) . .
C26 N2 Bi1 119.0(12) . .
C22 N2 Bi1 119.2(13) . .
C36 N3 C32 123.8(17) . .
C36 N3 Bi2 122.7(12) . .
C32 N3 Bi2 113.5(14) . .
C42 N4 C46 116.7(16) . .
C42 N4 Bi2 122.0(12) . .
C46 N4 Bi2 121.0(12) . .
C52 N5 C56 124.3(15) . .
C52 N5 Bi3 118.0(11) . .
C56 N5 Bi3 116.9(11) . .
C1 N11 H11A 120.0 . .
C1 N11 H11B 120.0 . .
H11A N11 H11B 120.0 . .
C1 N12 H12A 120.0 . .
C1 N12 H12B 120.0 . .
H12A N12 H12B 120.0 . .
C2 N21 H21A 120.0 . .
C2 N21 H21B 120.0 . .
H21A N21 H21B 120.0 . .
C2 N22 H22A 120.0 . .
C2 N22 H22B 120.0 . .
H22A N22 H22B 120.0 . .
C3 N31 H31A 120.0 . .
C3 N31 H31B 120.0 . .
H31A N31 H31B 120.0 . .
C3 N32 H32A 120.0 . .
C3 N32 H32B 120.0 . .
H32A N32 H32B 120.0 . .
C4 N41 H41A 120.0 . .
C4 N41 H41B 120.0 . .
H41A N41 H41B 120.0 . .
C4 N42 H42A 120.0 . .
C4 N42 H42B 120.0 . .
H42A N42 H42B 120.0 . .
N11 C1 N12 118.0(16) . .
N11 C1 S1 122.6(14) . .
N12 C1 S1 119.2(13) . .
N21 C2 N22 118.7(16) . .
N21 C2 S2 124.4(15) . .
N22 C2 S2 116.9(14) . .
N31 C3 N32 121(3) . .
N31 C3 S3 119(3) . .
N32 C3 S3 117(3) . .
N42 C4 N41 118(2) . .
N42 C4 S4 121.7(15) . .
N41 C4 S4 119.7(16) . .
O11 C11 O12 123.5(17) . .
O11 C11 C12 122.8(16) . .
O12 C11 C12 113.7(17) . .
N1 C12 C13 121.3(17) . .
N1 C12 C11 111.0(16) . .
C13 C12 C11 127.7(17) . .
C14 C13 C12 118.8(18) . .
C14 C13 H13A 120.6 . .
C12 C13 H13A 120.6 . .
C15 C14 C13 120.8(17) . .
C15 C14 H14A 119.6 . .
C13 C14 H14A 119.6 . .
C14 C15 C16 118.1(19) . .
C14 C15 H15A 120.9 . .
C16 C15 H15A 120.9 . .
N1 C16 C15 122.0(18) . .
N1 C16 C17 115.3(17) . .
C15 C16 C17 123(2) . .
O14 C17 O13 125.2(17) . .
O14 C17 C16 118.5(18) . .
O13 C17 C16 116.3(18) . .
O21 C21 O22 125.9(18) . .
O21 C21 C22 119.4(16) . .
O22 C21 C22 114.2(19) . .
N2 C22 C24 121.9(18) . .
N2 C22 C21 115.3(18) . .
C24 C22 C21 122.7(18) . .
C25 C23 C24 126(2) . .
C25 C23 H23A 117.0 . .
C24 C23 H23A 117.0 . .
C23 C24 C22 113(2) . .
C23 C24 H24B 123.4 . .
C22 C24 H24B 123.4 . .
C23 C25 C26 115(2) . .
C23 C25 H25A 122.4 . .
C26 C25 H25A 122.4 . .
N2 C26 C25 121.8(18) . .
N2 C26 C27 113.7(17) . .
C25 C26 C27 124(2) . .
O23 C27 O24 128(2) . .
O23 C27 C26 121.1(19) . .
O24 C27 C26 111(2) . .
O32 C31 O31 121.7(19) . .
O32 C31 C32 123.5(19) . .
O31 C31 C32 114.8(16) . .
N3 C32 C33 117(2) . .
N3 C32 C31 120.1(18) . .
C33 C32 C31 123(2) . .
C34 C33 C32 120(2) . .
C34 C33 H33A 119.9 . .
C32 C33 H33A 119.9 . .
C33 C34 C35 121(2) . .
C33 C34 H34A 119.7 . .
C35 C34 H34A 119.7 . .
C34 C35 C36 117.6(19) . .
C34 C35 H35A 121.2 . .
C36 C35 H35A 121.2 . .
N3 C36 C35 119.4(18) . .
N3 C36 C37 117.0(18) . .
C35 C36 C37 121(2) . .
O34 C37 O33 126(2) . .
O34 C37 C36 118(2) . .
O33 C37 C36 116.0(18) . .
O41 C41 O42 133.2(19) . .
O41 C41 C42 115.8(17) . .
O42 C41 C42 111.0(18) . .
C43 C42 N4 120.0(18) . .
C43 C42 C41 126.6(18) . .
N4 C42 C41 113.2(18) . .
C42 C43 C44 124(2) . .
C42 C43 H43A 118.0 . .
C44 C43 H43A 118.0 . .
C43 C44 C45 116(2) . .
C43 C44 H44A 121.8 . .
C45 C44 H44A 121.8 . .
C46 C45 C44 117.3(19) . .
C46 C45 H45A 121.3 . .
C44 C45 H45A 121.3 . .
C45 C46 N4 125.1(18) . .
C45 C46 C47 126.0(18) . .
N4 C46 C47 108.8(18) . .
O43 C47 O44 127.7(18) . .
O43 C47 C46 120.4(18) . .
O44 C47 C46 111.6(19) . .
O52 C51 O51 125.5(18) . .
O52 C51 C52 115.7(18) . .
O51 C51 C52 118.7(18) . .
N5 C52 C53 118.0(17) . .
N5 C52 C51 115.2(17) . .
C53 C52 C51 126.8(18) . .
C54 C53 C52 120(2) . .
C54 C53 H53A 120.0 . .
C52 C53 H53A 120.0 . .
C53 C54 C55 119.9(19) . .
C53 C54 H54A 120.1 . .
C55 C54 H54A 120.1 . .
C56 C55 C54 119.4(18) . .
C56 C55 H55A 120.3 . .
C54 C55 H55A 120.3 . .
C55 C56 N5 118.1(17) . .
C55 C56 C57 124.4(18) . .
N5 C56 C57 117.5(17) . .
O54 C57 O53 127.0(17) . .
O54 C57 C56 117.6(18) . .
O53 C57 C56 115.4(18) . .
C11 O11 Bi1 117.3(12) . .
C17 O13 Bi1 122.1(12) . .
C21 O21 Bi1 122.3(11) . .
C21 O22 Bi2 119.4(12) . .
C27 O23 Bi1 119.6(13) . .
C27 O24 H24A 130(10) . .
C31 O31 Bi2 122.1(11) . .
C37 O33 Bi2 120.2(12) . .
C37 O33 Bi2 124.5(12) . 2_756
Bi2 O33 Bi2 112.2(4) . 2_756
C41 O41 Bi2 124.4(12) . .
C41 O42 Bi3 128.7(14) . .
C47 O43 Bi2 124.0(12) . .
C47 O44 Bi1 112.8(12) . 2_756
C51 O51 Bi3 122.0(12) . .
C57 O53 Bi3 123.4(12) . .

loop_
_geom_bond_atom_site_label_1
_geom_bond_atom_site_label_2
_geom_bond_distance
_geom_bond_site_symmetry_2
Bi1 O13 2.342(12) .
Bi1 N1 2.429(14) .
Bi1 O11 2.491(13) .
Bi1 O44 2.550(13) 2_756
Bi1 O23 2.565(13) .
Bi1 O21 2.579(11) .
Bi1 N2 2.620(14) .
Bi1 S1 2.743(5) .
Bi2 O31 2.285(12) .
Bi2 O43 2.380(14) .
Bi2 N4 2.443(15) .
Bi2 N3 2.446(14) .
Bi2 O22 2.499(13) .
Bi2 O41 2.518(11) .
Bi2 O33 2.541(12) .
Bi2 O33 2.650(12) 2_756
Bi3 O42 2.422(13) .
Bi3 O51 2.432(12) .
Bi3 O53 2.478(12) .
Bi3 N5 2.513(14) .
Bi3 S4 2.809(6) .
Bi3 S2 2.809(6) .
Bi3 S3 2.890(7) .
S1 C1 1.730(17) .
S2 C2 1.720(18) .
S3 C3 1.70(3) .
S4 C4 1.69(2) .
N1 C12 1.33(2) .
N1 C16 1.36(2) .
N2 C26 1.32(2) .
N2 C22 1.33(2) .
N3 C36 1.29(2) .
N3 C32 1.31(2) .
N4 C42 1.38(2) .
N4 C46 1.38(2) .
N5 C52 1.33(2) .
N5 C56 1.38(2) .
N11 C1 1.30(2) .
N11 H11A 0.8600 .
N11 H11B 0.8600 .
N12 C1 1.34(2) .
N12 H12A 0.8600 .
N12 H12B 0.8600 .
N21 C2 1.29(2) .
N21 H21A 0.8600 .
N21 H21B 0.8600 .
N22 C2 1.37(2) .
N22 H22A 0.8600 .
N22 H22B 0.8600 .
N31 C3 1.28(3) .
N31 H31A 0.8600 .
N31 H31B 0.8600 .
N32 C3 1.33(3) .
N32 H32A 0.8600 .
N32 H32B 0.8600 .
N41 C4 1.36(2) .
N41 H41A 0.8600 .
N41 H41B 0.8600 .
N42 C4 1.34(2) .
N42 H42A 0.8600 .
N42 H42B 0.8600 .
C11 O11 1.24(2) .
C11 O12 1.30(2) .
C11 C12 1.51(2) .
C12 C13 1.40(2) .
C13 C14 1.36(3) .
C13 H13A 0.9300 .
C14 C15 1.36(3) .
C14 H14A 0.9300 .
C15 C16 1.39(3) .
C15 H15A 0.9300 .
C16 C17 1.50(3) .
C17 O14 1.24(2) .
C17 O13 1.32(2) .
C21 O21 1.22(2) .
C21 O22 1.25(2) .
C21 C22 1.53(3) .
C22 C24 1.43(3) .
C23 C25 1.35(3) .
C23 C24 1.38(3) .
C23 H23A 0.9300 .
C24 H24B 0.9300 .
C25 C26 1.41(3) .
C25 H25A 0.9300 .
C26 C27 1.53(3) .
C27 O23 1.20(2) .
C27 O24 1.30(2) .
C31 O32 1.22(2) .
C31 O31 1.31(2) .
C31 C32 1.47(3) .
C32 C33 1.43(3) .
C33 C34 1.31(3) .
C33 H33A 0.9300 .
C34 C35 1.35(3) .
C34 H34A 0.9300 .
C35 C36 1.41(3) .
C35 H35A 0.9300 .
C36 C37 1.49(3) .
C37 O34 1.23(2) .
C37 O33 1.28(2) .
C41 O41 1.20(2) .
C41 O42 1.24(2) .
C41 C42 1.53(3) .
C42 C43 1.35(3) .
C43 C44 1.37(3) .
C43 H43A 0.9300 .
C44 C45 1.45(3) .
C44 H44A 0.9300 .
C45 C46 1.35(3) .
C45 H45A 0.9300 .
C46 C47 1.55(3) .
C47 O43 1.19(2) .
C47 O44 1.29(2) .
C51 O52 1.22(2) .
C51 O51 1.26(2) .
C51 C52 1.49(2) .
C52 C53 1.37(2) .
C53 C54 1.37(3) .
C53 H53A 0.9300 .
C54 C55 1.41(3) .
C54 H54A 0.9300 .
C55 C56 1.34(2) .
C55 H55A 0.9300 .
C56 C57 1.50(2) .
C57 O54 1.21(2) .
C57 O53 1.29(2) .
O24 H24A 0.8(2) .
O33 Bi2 2.650(12) 2_756
O44 Bi1 2.550(13) 2_756
